data_2243232
loop_
_publ_author_name
'Kreaunakpan, Janjira'
'Chainok, Kittipong'
'Halcovitch, Nathan R.'
'Tiekink, Edward R. T.'
'Pirojsirikul, Teerapong'
'Saithong, Saowanit'

_publ_section_title
;
 Crystal and molecular structures of a binuclear mixed ligand complex of
 silver(I) with thiocyanate and
 1<i>H</i>-1,2,4-triazole-5(4<i>H</i>)-thione
;
_journal_coeditor_code HB7868
_journal_issue 1
_journal_name_full 'Acta Crystallographica Section E'
_journal_page_first 42
_journal_page_last 47
_journal_paper_doi 10.1107/S2056989019016359
_journal_volume 76
_journal_year 2020
_chemical_formula_iupac '[Ag2 (S C N)2 (C2 H3 N3 S)4]'
_chemical_formula_moiety 'C10 H12 Ag2 N14 S6'
_chemical_formula_sum 'C10 H12 Ag2 N14 S6'
_chemical_formula_weight 736.44
_chemical_name_systematic
Bis[\m-1<i>H</i>-1,2,4-triazole-5(4<i>H</i>)-thione-\k^2^<i>S</i>:<i>S</i>]bis{(thiocyanato-\k<i>S</i>)[1<i>H</i>-1,2,4-triazole-5(4<i>H</i>)-thione-\k<i>S</i>]silver(I)}
_space_group_crystal_system monoclinic
_space_group_IT_number 14
_space_group_name_Hall '-P 2yn'
_space_group_name_H-M_alt 'P 1 21/n 1'
_atom_sites_solution_hydrogens difmap
_atom_sites_solution_primary direct
_atom_sites_solution_secondary difmap
_audit_creation_method SHELXL-2014/7
_cell_angle_alpha 90
_cell_angle_beta 96.9450(10)
_cell_angle_gamma 90
_cell_formula_units_Z 2
_cell_length_a 4.87180(10)
_cell_length_b 15.95110(10)
_cell_length_c 13.95750(10)
_cell_measurement_reflns_used 13766
_cell_measurement_temperature 100(2)
_cell_measurement_theta_max 77.0860
_cell_measurement_theta_min 3.1910
_cell_volume 1076.69(2)
_computing_cell_refinement
;
CrysAlisPro (Rigaku OD, 2015)
;
_computing_data_collection
;
CrysAlisPro (Rigaku OD, 2015)
;
_computing_data_reduction
;
CrysAlisPro (Rigaku OD, 2015)
;
_computing_molecular_graphics
;
Mercury (Macrae <i>et al.</i>,  2008),  DIAMOND (Brandenburg,
2006)
;
_computing_publication_material
;
WinGX (Farrugia, 2012) and publCIF (Westrip, 2010)
;
_computing_structure_refinement
;
<i>SHELXL2014/7</i> (Sheldrick, 2015)
;
_computing_structure_solution
;
ShelXT (Sheldrick, 2015)
;
_diffrn_ambient_temperature 100(2)
_diffrn_detector 'CCD plate'
_diffrn_detector_area_resol_mean 5.2303
_diffrn_measured_fraction_theta_full 1.000
_diffrn_measured_fraction_theta_max 0.994
_diffrn_measurement_device 'four-circle diffractometer'
_diffrn_measurement_device_type 'Rigaku Oxford Diffraction SuperNova, Dual, Cu at zero, AtlasS2'
_diffrn_measurement_method '\w scans'
_diffrn_radiation_monochromator mirror
_diffrn_radiation_probe x-ray
_diffrn_radiation_type CuK\a
_diffrn_radiation_wavelength 1.54184
_diffrn_reflns_av_R_equivalents 0.0392
_diffrn_reflns_av_unetI/netI 0.0176
_diffrn_reflns_limit_h_max 5
_diffrn_reflns_limit_h_min -6
_diffrn_reflns_limit_k_max 20
_diffrn_reflns_limit_k_min -19
_diffrn_reflns_limit_l_max 17
_diffrn_reflns_limit_l_min -17
_diffrn_reflns_number 18122
_diffrn_reflns_theta_full 67.684
_diffrn_reflns_theta_max 77.358
_diffrn_reflns_theta_min 4.227
_exptl_absorpt_coefficient_mu 20.349
_exptl_absorpt_correction_T_max 0.453
_exptl_absorpt_correction_T_min 0.097
_exptl_absorpt_correction_type gaussian
_exptl_absorpt_process_details
;
(CrysAlisPro; Rigaku OD, 2015)
;
_exptl_crystal_colour colourless
_exptl_crystal_density_diffrn 2.272
_exptl_crystal_description prism
_exptl_crystal_F_000 720
_exptl_crystal_size_max 0.411
_exptl_crystal_size_mid 0.142
_exptl_crystal_size_min 0.113
_refine_diff_density_max 0.959
_refine_diff_density_min -1.037
_refine_ls_extinction_method none
_refine_ls_goodness_of_fit_ref 1.174
_refine_ls_hydrogen_treatment refxyz
_refine_ls_matrix_type full
_refine_ls_number_parameters 163
_refine_ls_number_reflns 2266
_refine_ls_number_restraints 10
_refine_ls_restrained_S_all 1.174
_refine_ls_R_factor_all 0.0255
_refine_ls_R_factor_gt 0.0252
_refine_ls_shift/su_max 0.001
_refine_ls_shift/su_mean 0.000
_refine_ls_structure_factor_coef Fsqd
_refine_ls_weighting_details 'w=1/[\s^2^(Fo^2^)+(0.0343P)^2^+1.9050P] where P=(Fo^2^+2Fc^2^)/3'
_refine_ls_weighting_scheme calc
_refine_ls_wR_factor_gt 0.0660
_refine_ls_wR_factor_ref 0.0661
_reflns_number_gt 2242
_reflns_number_total 2266
_reflns_threshold_expression 'I > 2\s(I)'
_cod_data_source_file hb7868sup1.cif
_cod_data_source_block I
_cod_original_sg_symbol_H-M 'P 21/n'
_cod_database_code 2243232
_shelx_space_group_comment
;
The symmetry employed for this shelxl refinement is uniquely defined
by the following loop, which should always be used as a source of
symmetry information in preference to the above space-group names.
They are only intended as comments.
;
_shelx_estimated_absorpt_t_min 0.044
_shelx_estimated_absorpt_t_max 0.207

loop_
_space_group_symop_operation_xyz
'x, y, z'
'-x+1/2, y+1/2, -z+1/2'
'-x, -y, -z'
'x-1/2, -y-1/2, z-1/2'

loop_
_atom_site_type_symbol
_atom_site_label
_atom_site_fract_x
_atom_site_fract_y
_atom_site_fract_z
_atom_site_U_iso_or_equiv
_atom_site_adp_type
_atom_site_calc_flag
_atom_site_occupancy
Ag Ag 0.56775(4) 0.42032(2) 0.59899(2) 0.01119(9) Uani d 1
S S1 0.81885(13) 0.55635(4) 0.56609(4) 0.00788(14) Uani d 1
S S2 0.81257(13) 0.29260(4) 0.54731(4) 0.00780(14) Uani d 1
S S3 0.25779(15) 0.43047(4) 0.73213(5) 0.01162(15) Uani d 1
N N1 0.4853(5) 0.63635(14) 0.68422(16) 0.0077(4) Uani d 1
H H1N 0.390(6) 0.5923(15) 0.698(3) 0.009 Uiso d 1
N N2 0.4273(5) 0.71516(14) 0.71587(16) 0.0097(4) Uani d 1
N N3 0.7598(5) 0.71790(14) 0.62260(16) 0.0082(4) Uani d 1
H H3N 0.885(5) 0.735(2) 0.587(2) 0.010 Uiso d 1
N N4 0.4504(5) 0.19814(14) 0.63991(16) 0.0087(4) Uani d 1
H H4N 0.369(8) 0.236(2) 0.663(3) 0.010 Uiso d 1
N N5 0.3865(5) 0.11639(15) 0.65884(17) 0.0117(5) Uani d 1
N N6 0.7280(5) 0.12487(14) 0.56881(16) 0.0089(4) Uani d 1
H H6N 0.854(5) 0.111(2) 0.532(2) 0.011 Uiso d 1
N N7 0.5604(6) 0.40606(16) 0.91561(18) 0.0150(5) Uani d 1
C C1 0.6846(5) 0.63623(16) 0.62603(18) 0.0070(5) Uani d 1
C C2 0.5982(6) 0.76322(17) 0.67677(19) 0.0093(5) Uani d 1
H H2 0.615(7) 0.818(2) 0.688(2) 0.011 Uiso d 1
C C3 0.6577(6) 0.20539(16) 0.58544(18) 0.0076(5) Uani d 1
C C4 0.5594(6) 0.07362(17) 0.6139(2) 0.0110(6) Uani d 1
H H4 0.571(7) 0.017(3) 0.612(2) 0.013 Uiso d 1
C C5 0.4422(6) 0.41636(15) 0.8389(2) 0.0089(5) Uani d 1

loop_
_atom_site_aniso_label
_atom_site_aniso_U_11
_atom_site_aniso_U_22
_atom_site_aniso_U_33
_atom_site_aniso_U_12
_atom_site_aniso_U_13
_atom_site_aniso_U_23
Ag 0.01970(15) 0.00638(12) 0.00859(12) 0.00126(7) 0.00616(8) -0.00024(6)
S1 0.0112(3) 0.0055(3) 0.0077(3) 0.0013(2) 0.0041(2) -0.0004(2)
S2 0.0108(3) 0.0057(3) 0.0078(3) 0.0001(2) 0.0048(2) 0.0008(2)
S3 0.0137(4) 0.0139(3) 0.0078(3) -0.0011(2) 0.0037(2) 0.0010(2)
N1 0.0106(11) 0.0055(10) 0.0080(10) -0.0009(8) 0.0056(8) -0.0010(8)
N2 0.0125(12) 0.0072(10) 0.0101(11) -0.0003(9) 0.0043(9) -0.0023(8)
N3 0.0112(12) 0.0057(10) 0.0085(10) -0.0012(8) 0.0046(8) -0.0004(8)
N4 0.0116(12) 0.0047(10) 0.0112(11) 0.0016(9) 0.0063(9) 0.0005(8)
N5 0.0142(12) 0.0078(11) 0.0139(11) -0.0003(9) 0.0053(9) 0.0018(8)
N6 0.0113(12) 0.0070(10) 0.0094(10) 0.0019(9) 0.0051(8) 0.0002(8)
N7 0.0191(14) 0.0151(11) 0.0118(12) -0.0019(10) 0.0064(10) 0.0013(9)
C1 0.0087(13) 0.0075(12) 0.0045(11) 0.0001(9) 0.0001(9) 0.0014(9)
C2 0.0118(14) 0.0069(12) 0.0097(12) -0.0002(10) 0.0029(10) -0.0026(9)
C3 0.0096(13) 0.0090(12) 0.0042(11) 0.0016(10) 0.0007(9) 0.0000(9)
C4 0.0154(16) 0.0070(13) 0.0111(13) -0.0016(10) 0.0034(11) 0.0017(9)
C5 0.0093(9) 0.0086(8) 0.0096(9) -0.0006(7) 0.0041(7) -0.0005(7)

loop_
_atom_type_symbol
_atom_type_description
_atom_type_scat_dispersion_real
_atom_type_scat_dispersion_imag
_atom_type_scat_source
C C 0.0181 0.0091 'International Tables Vol C Tables 4.2.6.8 and 6.1.1.4'
H H 0.0000 0.0000 'International Tables Vol C Tables 4.2.6.8 and 6.1.1.4'
Ag Ag 0.1306 4.2820 'International Tables Vol C Tables 4.2.6.8 and 6.1.1.4'
N N 0.0311 0.0180 'International Tables Vol C Tables 4.2.6.8 and 6.1.1.4'
S S 0.3331 0.5567 'International Tables Vol C Tables 4.2.6.8 and 6.1.1.4'

loop_
_exptl_crystal_face_index_h
_exptl_crystal_face_index_k
_exptl_crystal_face_index_l
_exptl_crystal_face_perp_dist
0 -4 8 0.0623
-1 3 -8 0.0561
1 4 -8 0.0886
-1 -4 8 0.0851
-3 -4 5 0.1599
0 9 4 0.0626
0 -9 -4 0.0502
3 -3 3 0.1684

loop_
_geom_angle_atom_site_label_1
_geom_angle_atom_site_label_2
_geom_angle_atom_site_label_3
_geom_angle_site_symmetry_3
_geom_angle
_geom_angle_publ_flag
S1 Ag S2 . 112.49(2) y
S1 Ag S3 . 114.64(2) y
S1 Ag S1 3_666 91.60(2) y
S2 Ag S3 . 127.43(2) y
S2 Ag S1 3_666 99.56(2) y
S3 Ag S1 3_666 101.08(2) y
C1 S1 Ag . 109.08(9) ?
C1 S1 Ag 3_666 92.55(9) ?
Ag S1 Ag 3_666 88.40(2) ?
C3 S2 Ag . 109.28(9) ?
C5 S3 Ag . 110.08(10) ?
C1 N1 N2 . 112.9(2) ?
C1 N1 H1N . 125(2) ?
N2 N1 H1N . 122(2) ?
C2 N2 N1 . 103.8(2) ?
C1 N3 C2 . 108.3(2) ?
C1 N3 H3N . 122(2) ?
C2 N3 H3N . 130(2) ?
C3 N4 N5 . 113.3(2) ?
C3 N4 H4N . 127(3) ?
N5 N4 H4N . 120(3) ?
C4 N5 N4 . 103.3(2) ?
C3 N6 C4 . 108.0(2) ?
C3 N6 H6N . 123(2) ?
C4 N6 H6N . 128(2) ?
N1 C1 N3 . 103.8(2) ?
N1 C1 S1 . 130.6(2) ?
N3 C1 S1 . 125.6(2) ?
N2 C2 N3 . 111.3(2) ?
N2 C2 H2 . 124(2) ?
N3 C2 H2 . 124(2) ?
N4 C3 N6 . 103.8(2) ?
N4 C3 S2 . 129.9(2) ?
N6 C3 S2 . 126.2(2) ?
N5 C4 N6 . 111.6(2) ?
N5 C4 H4 . 126(2) ?
N6 C4 H4 . 122(2) ?
N7 C5 S3 . 176.9(3) ?

loop_
_geom_bond_atom_site_label_1
_geom_bond_atom_site_label_2
_geom_bond_site_symmetry_2
_geom_bond_distance
_geom_bond_publ_flag
Ag S1 . 2.5596(7) y
Ag S2 . 2.5103(6) y
Ag S3 . 2.5374(7) y
Ag S1 3_666 2.8188(7) y
C1 S1 . 1.698(3) y
S1 Ag 3_666 2.8188(7) ?
C3 S2 . 1.698(3) y
C5 S3 . 1.660(3) y
N1 C1 . 1.339(3) ?
N1 N2 . 1.373(3) ?
N1 H1N . 0.878(10) ?
N2 C2 . 1.299(4) ?
N3 C1 . 1.356(3) ?
N3 C2 . 1.363(3) ?
N3 H3N . 0.877(10) ?
N4 C3 . 1.341(3) ?
N4 N5 . 1.374(3) ?
N4 H4N . 0.80(4) ?
N5 C4 . 1.302(4) ?
N6 C3 . 1.357(3) ?
N6 C4 . 1.365(4) ?
N6 H6N . 0.878(7) ?
N7 C5 . 1.164(4) ?
C2 H2 . 0.89(4) ?
C4 H4 . 0.91(4) ?

loop_
_geom_hbond_atom_site_label_D
_geom_hbond_atom_site_label_H
_geom_hbond_atom_site_label_A
_geom_hbond_site_symmetry_A
_geom_hbond_distance_DH
_geom_hbond_distance_HA
_geom_hbond_distance_DA
_geom_hbond_angle_DHA
N1 H1N S3 . 0.878(10) 2.715(15) 3.555(2) 161(3)
N1 H1N N5 2_556 0.88(3) 2.57(4) 3.023(3) 113
N3 H3N S2 3_766 0.877(10) 2.56(2) 3.345(2) 150(3)
N4 H4N N2 2_546 0.80(4) 2.38(4) 2.900(3) 123(3)
N6 H6N N7 4_665 0.878(7) 2.027(13) 2.877(3) 163(3)
C2 H2 S3 2_556 0.89(4) 2.87(4) 3.504(3) 129(3)
C2 H2 N7 2_656 0.89(4) 2.66(3) 3.184(4) 118(3)
C4 H4 N7 2_646 0.91(4) 2.58(4) 3.306(4) 137(3)

loop_
_geom_torsion_atom_site_label_1
_geom_torsion_atom_site_label_2
_geom_torsion_atom_site_label_3
_geom_torsion_atom_site_label_4
_geom_torsion_site_symmetry_1
_geom_torsion
C1 N1 N2 C2 . -0.8(3)
C3 N4 N5 C4 . -0.4(3)
N2 N1 C1 N3 . 1.4(3)
N2 N1 C1 S1 . -177.4(2)
C2 N3 C1 N1 . -1.4(3)
C2 N3 C1 S1 . 177.5(2)
Ag S1 C1 N1 . 1.2(3)
Ag S1 C1 N1 3_666 90.4(3)
Ag S1 C1 N3 . -177.4(2)
Ag S1 C1 N3 3_666 -88.2(2)
N1 N2 C2 N3 . -0.2(3)
C1 N3 C2 N2 . 1.0(3)
N5 N4 C3 N6 . 0.2(3)
N5 N4 C3 S2 . -177.8(2)
C4 N6 C3 N4 . 0.1(3)
C4 N6 C3 S2 . 178.2(2)
Ag S2 C3 N4 . -4.3(3)
Ag S2 C3 N6 . 178.2(2)
N4 N5 C4 N6 . 0.4(3)
C3 N6 C4 N5 . -0.4(3)

_cod_database_fobs_code 2243232
